data_9015102
loop_
_publ_author_name
'Schmetzer, K.'
'Nuber, B.'
'Abraham, K.'

_publ_section_title
;
 Zur Kristallchemie Magnesium-reicher Turmaline
;
_journal_name_full 'Neues Jahrbuch fur Mineralogie, Abhandlungen'
_journal_page_first 93
_journal_page_last 112
_journal_volume 136
_journal_year 1979
_chemical_compound_source 'Gerevi Hills, Tanzania'
_chemical_formula_sum 'Al6.63 B3 Ca0.29 H3.75 K0.02 Mg2.37 Na0.6 O31 Si6'
_chemical_name_mineral Dravite
_space_group_IT_number 160
_symmetry_space_group_name_Hall 'R 3 -2"'
_symmetry_space_group_name_H-M 'R 3 m :H'
_cell_angle_alpha 90
_cell_angle_beta 90
_cell_angle_gamma 120
_cell_formula_units_Z 3
_cell_length_a 15.923
_cell_length_b 15.923
_cell_length_c 7.201
_cell_volume 1581.151
_database_code_amcsd 0019011
_exptl_crystal_density_diffrn 3.035
_cod_original_sg_symbol_H-M 'R 3 m'
_cod_original_formula_sum 'Na.6 Ca.29 K.02 Mg2.37 Al6.63 Si6 B3 O31 H3.75'
_cod_database_code 9015102

loop_
_space_group_symop_operation_xyz
x,y,z
2/3+x,1/3+y,1/3+z
1/3+x,2/3+y,2/3+z
x,x-y,z
2/3+x,1/3+x-y,1/3+z
1/3+x,2/3+x-y,2/3+z
-y,-x,z
2/3-y,1/3-x,1/3+z
1/3-y,2/3-x,2/3+z
-x+y,y,z
2/3-x+y,1/3+y,1/3+z
1/3-x+y,2/3+y,2/3+z
-y,x-y,z
2/3-y,1/3+x-y,1/3+z
1/3-y,2/3+x-y,2/3+z
-x+y,-x,z
2/3-x+y,1/3-x,1/3+z
1/3-x+y,2/3-x,2/3+z

loop_
_atom_site_aniso_label
_atom_site_aniso_U_11
_atom_site_aniso_U_22
_atom_site_aniso_U_33
_atom_site_aniso_U_12
_atom_site_aniso_U_13
_atom_site_aniso_U_23
Na 0.01940 0.01940 0.02300 0.00970 0.00000 0.00000
Ca 0.01940 0.01940 0.02300 0.00970 0.00000 0.00000
K 0.01940 0.01940 0.02300 0.00970 0.00000 0.00000
Mg 0.00300 0.00300 0.01310 0.00040 0.00210 -0.00210
Al1 0.00300 0.00300 0.01310 0.00040 0.00210 -0.00210
Al2 0.00340 0.00300 0.00530 0.00160 -0.00010 0.00020
Si 0.00200 0.00190 0.00560 0.00100 0.00020 0.00020
B 0.00350 0.00350 0.00690 0.00210 0.00030 -0.00030
O1 0.00910 0.00910 0.00980 0.00460 0.00000 0.00000
O-H1 0.00910 0.00910 0.00980 0.00460 0.00000 0.00000
O2 0.00960 0.00960 0.01060 0.00740 0.00000 0.00000
O-H3 0.01040 0.01040 0.00640 -0.00040 -0.00040 0.00040
O4 0.00530 0.00530 0.01120 -0.00090 -0.00080 0.00080
O5 0.00480 0.00480 0.01160 -0.00220 -0.00050 0.00050
O6 0.00760 0.00740 0.01100 0.00430 0.00150 0.00150
O7 0.00390 0.00400 0.01040 0.00020 0.00100 0.00120
O8 0.00680 0.00260 0.01340 0.00200 -0.00220 -0.00040

loop_
_atom_site_label
_atom_site_fract_x
_atom_site_fract_y
_atom_site_fract_z
_atom_site_occupancy
_atom_site_type_symbol
_atom_site_attached_hydrogens
Na 0.00000 0.00000 0.85760 0.60000 Na 0
Ca 0.00000 0.00000 0.85760 0.29000 Ca 0
K 0.00000 0.00000 0.85760 0.02000 K 0
Mg 0.06250 -0.06250 0.45810 0.79000 Mg 0
Al1 0.06250 -0.06250 0.45810 0.21000 Al 0
Al2 0.26170 0.29780 0.47900 1.00000 Al 0
Si 0.18990 0.19190 0.09070 1.00000 Si 0
B -0.10960 0.10960 0.63490 1.00000 B 0
O1 0.00000 0.00000 0.31750 0.25000 O 0
O-H1 0.00000 0.00000 0.31750 0.75000 O 1
O2 -0.06070 0.06070 0.60510 1.00000 O 0
O-H3 0.13260 -0.13260 0.57740 1.00000 O 1
O4 -0.09330 0.09330 0.02040 1.00000 O 0
O5 0.09160 -0.09160 -0.00110 1.00000 O 0
O6 0.18590 0.19590 0.31140 1.00000 O 0
O7 0.28460 0.28510 0.01110 1.00000 O 0
O8 0.26990 0.10930 0.64850 1.00000 O 0

loop_
_cod_changelog_entry_id
_cod_changelog_entry_author
_cod_changelog_entry_date
_cod_changelog_entry_text
1
;cod-tools version 3.8.0
Id: cif_guess_AMCSD_atom_types 9574 2023-05-10 09:00:05Z saulius
;
2023-05-10T18:55:47+03:00
;Derived atom types and hydrogen counts
from atom names that follow the AMCSD naming convention
(Wat == water, O-H == hydroxyl).
;
2
;cod-tools version 3.10.1
Id: cif_fix_AMCSD_atom_labels 10224 2024-08-07 11:09:31Z saulius
;
2024-08-07T19:40:14+03:00
;Changed the following '_atom_site_label' values:
the first duplicated label 'Al'  converted to 'Al1'
duplicated label 'Al' at index 5 converted to 'Al2'
;

loop_
_cod_related_entry_id
_cod_related_entry_database
_cod_related_entry_code
1 AMCSD 0019011
